data_7056046
loop_
_publ_author_name
'Altaf, Muhammad'
'Mansha, Muhammad'
'Sohail, Manzar'
'Isab, Anvarhusein A.'
'Ullah, Nisar'
'Khan, Safyan A.'
'Sher, Muhammad'
'Stoeckli-Evans, Helen'

_publ_section_title
;
 Synthesis, structures and photoluminescence properties of mixed ligand
 divalent metal--organic frameworks
;
_journal_issue 8
_journal_name_full 'New J. Chem.'
_journal_page_first 2980
_journal_paper_doi 10.1039/C7NJ00188F
_journal_volume 41
_journal_year 2017
_chemical_formula_moiety 'C19 H20 Cu N4 O4, 6(H2 O)'
_chemical_formula_sum 'C19 H32 Cu N4 O10'
_chemical_formula_weight 540.02
_space_group_crystal_system monoclinic
_space_group_IT_number 14
_space_group_name_Hall '-P 2yn'
_space_group_name_H-M_alt 'P 1 21/n 1'
_symmetry_space_group_name_Hall '-P 2yn'
_symmetry_space_group_name_H-M 'P 1 21/n 1'
_atom_sites_solution_hydrogens mixed
_atom_sites_solution_primary direct
_atom_sites_solution_secondary difmap
_audit_creation_method SHELXL-2014/6
_audit_update_record
;
2016-07-20 deposited with the CCDC.
2017-03-08 downloaded from the CCDC.
;
_cell_angle_alpha 90
_cell_angle_beta 117.027(5)
_cell_angle_gamma 90
_cell_formula_units_Z 4
_cell_length_a 14.1991(10)
_cell_length_b 13.4825(8)
_cell_length_c 14.6649(11)
_cell_measurement_reflns_used 17464
_cell_measurement_temperature 203(2)
_cell_measurement_theta_max 26.72
_cell_measurement_theta_min 1.66
_cell_volume 2500.8(3)
_computing_cell_refinement 'X-Area (Stoe & Cie, 2009)'
_computing_data_collection 'X-Area (Stoe & Cie, 2009)'
_computing_data_reduction 'X-RED32 (Stoe & Cie, 2009)'
_computing_molecular_graphics 'PLATON (Spek, 2009) and Mercury (Macrae et al., 2008)'
_computing_publication_material
;
SHELXL-2014/6 (Sheldrick, 2015) and PLATON (Spek, 2009) 
;
_computing_structure_refinement 'SHELXL-2014/6 (Sheldrick, 2015)'
_computing_structure_solution 'SHELXS-2014/6 (Sheldrick, 2008)'
_diffrn_ambient_temperature 203(2)
_diffrn_detector 'image plate (34 cm diameter)'
_diffrn_detector_type STOE
_diffrn_measured_fraction_theta_full 1.000
_diffrn_measured_fraction_theta_max 0.997
_diffrn_measurement_device '2-circle goniometer'
_diffrn_measurement_device_type 'STOE IPDS 2'
_diffrn_measurement_method '\f + \w scans'
_diffrn_radiation_monochromator 'plane graphite'
_diffrn_radiation_source 'fine-focus sealed tube'
_diffrn_radiation_type MoK\a
_diffrn_radiation_wavelength 0.71073
_diffrn_reflns_av_R_equivalents 0.0655
_diffrn_reflns_av_unetI/netI 0.0583
_diffrn_reflns_Laue_measured_fraction_full 1.000
_diffrn_reflns_Laue_measured_fraction_max 0.997
_diffrn_reflns_limit_h_max 17
_diffrn_reflns_limit_h_min -17
_diffrn_reflns_limit_k_max 16
_diffrn_reflns_limit_k_min -16
_diffrn_reflns_limit_l_max 18
_diffrn_reflns_limit_l_min -18
_diffrn_reflns_number 34541
_diffrn_reflns_point_group_measured_fraction_full 1.000
_diffrn_reflns_point_group_measured_fraction_max 0.997
_diffrn_reflns_theta_full 25.242
_diffrn_reflns_theta_max 26.257
_diffrn_reflns_theta_min 1.656
_diffrn_source 'sealed X-ray tube, 12 x 0.4 mm long-fine focus'
_exptl_absorpt_coefficient_mu 0.931
_exptl_absorpt_correction_T_max 1.000
_exptl_absorpt_correction_T_min 0.968
_exptl_absorpt_correction_type multi-scan
_exptl_absorpt_process_details '(MULABS; Spek, 2009)'
_exptl_crystal_colour blue
_exptl_crystal_density_diffrn 1.434
_exptl_crystal_description plate
_exptl_crystal_F_000 1132
_exptl_crystal_size_max 0.48
_exptl_crystal_size_mid 0.28
_exptl_crystal_size_min 0.10
_refine_diff_density_max 0.325
_refine_diff_density_min -0.387
_refine_diff_density_rms 0.051
_refine_ls_extinction_method none
_refine_ls_goodness_of_fit_ref 0.879
_refine_ls_hydrogen_treatment mixed
_refine_ls_matrix_type full
_refine_ls_number_parameters 345
_refine_ls_number_reflns 5044
_refine_ls_number_restraints 10
_refine_ls_restrained_S_all 0.884
_refine_ls_R_factor_all 0.0571
_refine_ls_R_factor_gt 0.0321
_refine_ls_shift/su_max 0.001
_refine_ls_shift/su_mean 0.000
_refine_ls_structure_factor_coef Fsqd
_refine_ls_weighting_details 'w=1/[\s^2^(Fo^2^)+(0.0296P)^2^] where P=(Fo^2^+2Fc^2^)/3'
_refine_ls_weighting_scheme calc
_refine_ls_wR_factor_gt 0.0582
_refine_ls_wR_factor_ref 0.0621
_reflns_Friedel_coverage 0.000
_reflns_number_gt 3674
_reflns_number_total 5044
_reflns_threshold_expression 'I > 2\s(I)'
_cod_data_source_file c7nj00188f2.cif
_cod_data_source_block 2
_cod_depositor_comments 'Adding full bibliography for 7056045--7056047.cif.'
_cod_database_code 7056046
_shelx_space_group_comment
;
The symmetry employed for this shelxl refinement is uniquely defined
by the following loop, which should always be used as a source of
symmetry information in preference to the above space-group names.
They are only intended as comments.
;
_shelx_estimated_absorpt_t_min 0.663
_shelx_estimated_absorpt_t_max 0.913
_shelxl_version_number 2014/6

loop_
_space_group_symop_operation_xyz
'x, y, z'
'-x+1/2, y+1/2, -z+1/2'
'-x, -y, -z'
'x-1/2, -y-1/2, z-1/2'

loop_
_atom_site_label
_atom_site_type_symbol
_atom_site_fract_x
_atom_site_fract_y
_atom_site_fract_z
_atom_site_U_iso_or_equiv
_atom_site_adp_type
_atom_site_occupancy
_atom_site_site_symmetry_order
_atom_site_calc_flag
_atom_site_refinement_flags_posn
_atom_site_refinement_flags_adp
Cu1 Cu 0.34303(2) 0.26036(2) 0.16801(2) 0.01701(7) Uani 1 1 d . .
O1 O 0.19767(12) 0.30767(11) 0.12911(12) 0.0258(4) Uani 1 1 d . .
O2 O 0.24014(13) 0.37864(11) 0.01650(12) 0.0275(4) Uani 1 1 d . .
O3 O 0.40063(12) 0.38699(10) 0.24642(11) 0.0224(3) Uani 1 1 d . .
O4 O 0.39639(12) 0.27123(11) 0.35136(11) 0.0263(3) Uani 1 1 d . .
N1 N 0.30065(15) 0.12072(12) 0.13510(14) 0.0208(4) Uani 1 1 d . .
N2 N 0.26310(15) -0.02442(12) 0.06008(14) 0.0219(4) Uani 1 1 d . .
N3 N 0.48641(14) 0.22932(13) 0.18466(13) 0.0225(4) Uani 1 1 d . .
N4 N 0.62984(15) 0.20984(13) 0.16636(15) 0.0258(4) Uani 1 1 d . .
C1 C 0.18087(18) 0.37015(15) 0.05845(17) 0.0217(5) Uani 1 1 d . .
C2 C 0.08590(17) 0.43618(15) 0.02697(17) 0.0218(5) Uani 1 1 d . .
C3 C 0.07299(18) 0.51800(16) -0.03620(17) 0.0251(5) Uani 1 1 d . .
H3 H 0.1223 0.5301 -0.0611 0.030 Uiso 1 1 calc R U
C4 C 0.01221(18) 0.41872(16) 0.06222(18) 0.0242(5) Uani 1 1 d . .
H4 H 0.0200 0.3635 0.1042 0.029 Uiso 1 1 calc R U
C5 C 0.41602(17) 0.35795(15) 0.33513(17) 0.0194(5) Uani 1 1 d . .
C6 C 0.46000(16) 0.43178(15) 0.42056(16) 0.0180(4) Uani 1 1 d . .
C7 C 0.51209(17) 0.39908(15) 0.52144(17) 0.0199(5) Uani 1 1 d . .
H7 H 0.5202 0.3308 0.5357 0.024 Uiso 1 1 calc R U
C8 C 0.44804(17) 0.53316(15) 0.39923(17) 0.0199(5) Uani 1 1 d . .
H8 H 0.4130 0.5553 0.3311 0.024 Uiso 1 1 calc R U
C9 C 0.26245(17) 0.07485(15) 0.04601(17) 0.0210(5) Uani 1 1 d . .
C10 C 0.30474(19) -0.04172(16) 0.16381(18) 0.0264(5) Uani 1 1 d . .
H10 H 0.3152 -0.1037 0.1963 0.032 Uiso 1 1 calc R U
C11 C 0.32759(18) 0.04804(15) 0.20950(18) 0.0257(5) Uani 1 1 d . .
H11 H 0.3570 0.0594 0.2804 0.031 Uiso 1 1 calc R U
C12 C 0.23357(19) -0.10056(16) -0.01944(19) 0.0271(5) Uani 1 1 d . .
H12A H 0.1691 -0.0800 -0.0797 0.033 Uiso 1 1 calc R U
H12B H 0.2186 -0.1629 0.0058 0.033 Uiso 1 1 calc R U
C13 C 0.32133(19) -0.11704(17) -0.0496(2) 0.0314(6) Uani 1 1 d . .
H13A H 0.3882 -0.1277 0.0122 0.038 Uiso 1 1 calc R U
H13B H 0.3291 -0.0577 -0.0842 0.038 Uiso 1 1 calc R U
C14 C 0.2249(2) 0.12411(17) -0.05509(18) 0.0307(6) Uani 1 1 d . .
H14A H 0.2765 0.1144 -0.0806 0.046 Uiso 1 1 calc R U
H14B H 0.2160 0.1945 -0.0478 0.046 Uiso 1 1 calc R U
H14C H 0.1578 0.0956 -0.1029 0.046 Uiso 1 1 calc R U
C15 C 0.52950(16) 0.24473(16) 0.12272(15) 0.0229(4) Uani 1 1 d . .
C16 C 0.65007(19) 0.16989(17) 0.25965(19) 0.0306(6) Uani 1 1 d . .
H16 H 0.7132 0.1396 0.3067 0.037 Uiso 1 1 calc R U
C17 C 0.56165(19) 0.18271(17) 0.27035(18) 0.0285(5) Uani 1 1 d . .
H17 H 0.5527 0.1630 0.3274 0.034 Uiso 1 1 calc R U
C18 C 0.2981(2) -0.20611(17) -0.1201(2) 0.0318(6) Uani 1 1 d . .
H18A H 0.3053 -0.2671 -0.0811 0.038 Uiso 1 1 calc R U
H18B H 0.2250 -0.2022 -0.1743 0.038 Uiso 1 1 calc R U
C19 C 0.4766(2) 0.2934(2) 0.02081(19) 0.0363(6) Uani 1 1 d . .
H19A H 0.4072 0.3165 0.0087 0.054 Uiso 1 1 calc R U
H19B H 0.4693 0.2461 -0.0319 0.054 Uiso 1 1 calc R U
H19C H 0.5188 0.3493 0.0191 0.054 Uiso 1 1 calc R U
O1W O 0.16071(19) 0.05207(15) 0.47728(17) 0.0393(5) Uani 1 1 d . .
H1WA H 0.099(3) 0.043(2) 0.428(3) 0.062(11) Uiso 1 1 d . .
H1WB H 0.189(3) 0.001(3) 0.477(3) 0.064(12) Uiso 1 1 d . .
O2W O 0.19551(17) 0.04376(15) 0.68194(17) 0.0471(5) Uani 1 1 d D .
H2WA H 0.188(3) 0.046(2) 0.6222(15) 0.071 Uiso 1 1 d D U
H2WB H 0.2188(15) 0.086(2) 0.716(2) 0.071 Uiso 1 1 d D U
O3W O 0.52767(18) 0.52574(14) 0.20687(16) 0.0390(5) Uani 1 1 d . .
H3WA H 0.499(3) 0.483(2) 0.225(2) 0.053(10) Uiso 1 1 d . .
H3WB H 0.574(3) 0.501(2) 0.199(3) 0.056(11) Uiso 1 1 d . .
O4W O 0.2125(2) 0.19825(18) 0.3596(2) 0.0652(7) Uani 1 1 d . .
H4WA H 0.223(3) 0.160(3) 0.407(3) 0.061(11) Uiso 1 1 d . .
H4WB H 0.270(3) 0.214(3) 0.357(3) 0.083(13) Uiso 1 1 d . .
O5W O -0.00378(19) 0.23178(16) 0.2591(2) 0.0705(7) Uani 1 1 d D .
H5WA H 0.0608(15) 0.231(3) 0.282(3) 0.106 Uiso 1 1 d D U
H5WB H -0.025(3) 0.1758(18) 0.262(3) 0.106 Uiso 1 1 d D U
O6W O 0.41284(18) 0.09324(17) 0.79365(19) 0.0705(7) Uani 1 1 d D .
H6WA H 0.4466 0.1449 0.7919 0.106 Uiso 1 1 d DR U
H6WB H 0.3816 0.0823 0.7332 0.106 Uiso 1 1 d DR U

loop_
_atom_site_aniso_label
_atom_site_aniso_U_11
_atom_site_aniso_U_22
_atom_site_aniso_U_33
_atom_site_aniso_U_23
_atom_site_aniso_U_13
_atom_site_aniso_U_12
Cu1 0.01641(12) 0.01498(12) 0.01816(12) -0.00273(12) 0.00656(10) 0.00181(12)
O1 0.0187(9) 0.0213(7) 0.0340(9) 0.0024(7) 0.0091(8) 0.0048(6)
O2 0.0228(9) 0.0292(9) 0.0294(10) -0.0019(7) 0.0108(8) 0.0077(7)
O3 0.0231(9) 0.0229(8) 0.0199(8) -0.0044(6) 0.0086(7) -0.0014(6)
O4 0.0306(9) 0.0211(8) 0.0276(8) -0.0063(6) 0.0136(7) -0.0067(7)
N1 0.0203(10) 0.0174(9) 0.0212(10) -0.0027(7) 0.0064(8) 0.0029(7)
N2 0.0220(10) 0.0164(9) 0.0299(11) -0.0053(7) 0.0141(9) -0.0015(7)
N3 0.0206(10) 0.0223(9) 0.0238(9) -0.0025(8) 0.0095(8) 0.0029(8)
N4 0.0200(11) 0.0258(10) 0.0330(11) -0.0105(8) 0.0133(9) 0.0006(8)
C1 0.0179(12) 0.0173(10) 0.0236(12) -0.0068(9) 0.0041(10) 0.0003(9)
C2 0.0175(11) 0.0193(10) 0.0217(12) -0.0056(9) 0.0029(10) 0.0021(9)
C3 0.0212(13) 0.0264(12) 0.0267(13) 0.0004(9) 0.0101(11) 0.0032(9)
C4 0.0230(13) 0.0217(11) 0.0236(13) 0.0025(9) 0.0068(11) 0.0036(9)
C5 0.0145(11) 0.0215(11) 0.0228(12) -0.0058(9) 0.0091(10) -0.0016(9)
C6 0.0142(11) 0.0224(10) 0.0205(11) -0.0065(9) 0.0104(10) -0.0030(9)
C7 0.0215(12) 0.0168(10) 0.0234(12) -0.0018(8) 0.0120(10) -0.0003(9)
C8 0.0182(12) 0.0247(11) 0.0180(11) -0.0015(9) 0.0092(10) 0.0005(9)
C9 0.0167(12) 0.0204(10) 0.0266(13) -0.0028(9) 0.0105(10) 0.0014(9)
C10 0.0274(13) 0.0193(11) 0.0321(14) 0.0031(9) 0.0133(12) 0.0036(9)
C11 0.0258(13) 0.0219(11) 0.0241(12) 0.0018(9) 0.0068(11) 0.0033(10)
C12 0.0250(13) 0.0218(11) 0.0379(14) -0.0118(10) 0.0172(12) -0.0026(9)
C13 0.0253(14) 0.0295(12) 0.0425(15) -0.0163(11) 0.0181(13) -0.0051(10)
C14 0.0365(15) 0.0282(12) 0.0270(13) -0.0044(10) 0.0142(12) -0.0039(11)
C15 0.0201(11) 0.0207(11) 0.0276(11) -0.0070(10) 0.0105(9) 0.0000(10)
C16 0.0228(14) 0.0311(13) 0.0312(14) -0.0015(10) 0.0063(12) 0.0081(10)
C17 0.0259(14) 0.0315(12) 0.0261(13) 0.0023(10) 0.0102(11) 0.0061(10)
C18 0.0231(13) 0.0322(13) 0.0462(16) -0.0168(11) 0.0210(13) -0.0039(10)
C19 0.0329(15) 0.0448(15) 0.0339(15) 0.0025(11) 0.0175(13) 0.0040(12)
O1W 0.0352(12) 0.0367(11) 0.0445(12) -0.0036(9) 0.0169(11) 0.0018(9)
O2W 0.0483(13) 0.0508(12) 0.0481(13) 0.0027(10) 0.0270(12) -0.0011(10)
O3W 0.0383(12) 0.0350(11) 0.0508(13) 0.0050(9) 0.0263(11) 0.0014(9)
O4W 0.0490(16) 0.0541(14) 0.101(2) 0.0286(14) 0.0413(16) 0.0023(11)
O5W 0.0517(14) 0.0447(13) 0.110(2) 0.0112(14) 0.0323(15) 0.0062(11)
O6W 0.0523(15) 0.0720(15) 0.0734(17) -0.0047(12) 0.0164(13) -0.0180(12)

loop_
_atom_type_symbol
_atom_type_description
_atom_type_scat_dispersion_real
_atom_type_scat_dispersion_imag
_atom_type_scat_source
C C 0.0033 0.0016 'International Tables Vol C Tables 4.2.6.8 and 6.1.1.4'
H H 0.0000 0.0000 'International Tables Vol C Tables 4.2.6.8 and 6.1.1.4'
Cu Cu 0.3201 1.2651 'International Tables Vol C Tables 4.2.6.8 and 6.1.1.4'
N N 0.0061 0.0033 'International Tables Vol C Tables 4.2.6.8 and 6.1.1.4'
O O 0.0106 0.0060 'International Tables Vol C Tables 4.2.6.8 and 6.1.1.4'

loop_
_geom_angle_atom_site_label_1
_geom_angle_atom_site_label_2
_geom_angle_atom_site_label_3
_geom_angle
_geom_angle_site_symmetry_1
_geom_angle_site_symmetry_3
N1 Cu1 O1 94.30(7) . .
N1 Cu1 N3 90.62(7) . .
O1 Cu1 N3 168.89(7) . .
N1 Cu1 O3 161.95(7) . .
O1 Cu1 O3 89.49(6) . .
N3 Cu1 O3 88.90(7) . .
C1 O1 Cu1 103.49(14) . .
C5 O3 Cu1 99.13(12) . .
C9 N1 C11 106.90(18) . .
C9 N1 Cu1 129.31(15) . .
C11 N1 Cu1 122.64(15) . .
C9 N2 C10 107.77(17) . .
C9 N2 C12 126.29(19) . .
C10 N2 C12 125.74(18) . .
C15 N3 C17 106.82(18) . .
C15 N3 Cu1 130.73(15) . .
C17 N3 Cu1 122.45(15) . .
C15 N4 C16 107.82(19) . .
C15 N4 C18 126.9(2) . 3_655
C16 N4 C18 125.0(2) . 3_655
O2 C1 O1 122.8(2) . .
O2 C1 C2 120.3(2) . .
O1 C1 C2 116.9(2) . .
C4 C2 C3 119.3(2) . .
C4 C2 C1 120.7(2) . .
C3 C2 C1 120.0(2) . .
C4 C3 C2 120.3(2) 3_565 .
C4 C3 H3 119.9 3_565 .
C2 C3 H3 119.9 . .
C2 C4 C3 120.5(2) . 3_565
C2 C4 H4 119.8 . .
C3 C4 H4 119.8 3_565 .
O4 C5 O3 122.03(19) . .
O4 C5 C6 120.49(19) . .
O3 C5 C6 117.48(18) . .
C7 C6 C8 120.04(19) . .
C7 C6 C5 119.83(19) . .
C8 C6 C5 120.13(19) . .
C8 C7 C6 120.14(19) 3_666 .
C8 C7 H7 119.9 3_666 .
C6 C7 H7 119.9 . .
C7 C8 C6 119.8(2) 3_666 .
C7 C8 H8 120.1 3_666 .
C6 C8 H8 120.1 . .
N1 C9 N2 109.96(19) . .
N1 C9 C14 125.37(19) . .
N2 C9 C14 124.68(19) . .
C11 C10 N2 106.38(19) . .
C11 C10 H10 126.8 . .
N2 C10 H10 126.8 . .
C10 C11 N1 109.0(2) . .
C10 C11 H11 125.5 . .
N1 C11 H11 125.5 . .
N2 C12 C13 111.04(18) . .
N2 C12 H12A 109.4 . .
C13 C12 H12A 109.4 . .
N2 C12 H12B 109.4 . .
C13 C12 H12B 109.4 . .
H12A C12 H12B 108.0 . .
C12 C13 C18 111.17(19) . .
C12 C13 H13A 109.4 . .
C18 C13 H13A 109.4 . .
C12 C13 H13B 109.4 . .
C18 C13 H13B 109.4 . .
H13A C13 H13B 108.0 . .
C9 C14 H14A 109.5 . .
C9 C14 H14B 109.5 . .
H14A C14 H14B 109.5 . .
C9 C14 H14C 109.5 . .
H14A C14 H14C 109.5 . .
H14B C14 H14C 109.5 . .
N3 C15 N4 109.69(19) . .
N3 C15 C19 125.5(2) . .
N4 C15 C19 124.9(2) . .
C17 C16 N4 106.4(2) . .
C17 C16 H16 126.8 . .
N4 C16 H16 126.8 . .
C16 C17 N3 109.3(2) . .
C16 C17 H17 125.4 . .
N3 C17 H17 125.4 . .
N4 C18 C13 111.18(19) 3_655 .
N4 C18 H18A 109.4 3_655 .
C13 C18 H18A 109.4 . .
N4 C18 H18B 109.4 3_655 .
C13 C18 H18B 109.4 . .
H18A C18 H18B 108.0 . .
C15 C19 H19A 109.5 . .
C15 C19 H19B 109.5 . .
H19A C19 H19B 109.5 . .
C15 C19 H19C 109.5 . .
H19A C19 H19C 109.5 . .
H19B C19 H19C 109.5 . .
H1WA O1W H1WB 101(3) . .
H2WA O2W H2WB 120(3) . .
H3WA O3W H3WB 109(3) . .
H4WA O4W H4WB 112(4) . .
H5WA O5W H5WB 109(3) . .
H6WA O6W H6WB 98.8 . .

loop_
_geom_bond_atom_site_label_1
_geom_bond_atom_site_label_2
_geom_bond_distance
_geom_bond_site_symmetry_2
Cu1 N1 1.9687(17) .
Cu1 O1 1.9804(15) .
Cu1 N3 1.9818(18) .
Cu1 O3 2.0129(14) .
O1 C1 1.271(3) .
O2 C1 1.253(3) .
O3 C5 1.279(3) .
O4 C5 1.250(2) .
N1 C9 1.319(3) .
N1 C11 1.385(3) .
N2 C9 1.354(3) .
N2 C10 1.379(3) .
N2 C12 1.465(3) .
N3 C15 1.322(3) .
N3 C17 1.377(3) .
N4 C15 1.354(3) .
N4 C16 1.374(3) .
N4 C18 1.463(3) 3_655
C1 C2 1.503(3) .
C2 C4 1.382(3) .
C2 C3 1.398(3) .
C3 C4 1.385(3) 3_565
C3 H3 0.9400 .
C4 C3 1.385(3) 3_565
C4 H4 0.9400 .
C5 C6 1.496(3) .
C6 C7 1.391(3) .
C6 C8 1.395(3) .
C7 C8 1.382(3) 3_666
C7 H7 0.9400 .
C8 C7 1.382(3) 3_666
C8 H8 0.9400 .
C9 C14 1.485(3) .
C10 C11 1.349(3) .
C10 H10 0.9400 .
C11 H11 0.9400 .
C12 C13 1.516(3) .
C12 H12A 0.9800 .
C12 H12B 0.9800 .
C13 C18 1.521(3) .
C13 H13A 0.9800 .
C13 H13B 0.9800 .
C14 H14A 0.9700 .
C14 H14B 0.9700 .
C14 H14C 0.9700 .
C15 C19 1.486(3) .
C16 C17 1.345(3) .
C16 H16 0.9400 .
C17 H17 0.9400 .
C18 N4 1.463(3) 3_655
C18 H18A 0.9800 .
C18 H18B 0.9800 .
C19 H19A 0.9700 .
C19 H19B 0.9700 .
C19 H19C 0.9700 .
O1W H1WA 0.85(4) .
O1W H1WB 0.80(4) .
O2W H2WA 0.836(17) .
O2W H2WB 0.734(17) .
O3W H3WA 0.81(3) .
O3W H3WB 0.79(3) .
O4W H4WA 0.82(3) .
O4W H4WB 0.86(4) .
O5W H5WA 0.821(18) .
O5W H5WB 0.819(18) .
O6W H6WA 0.8531 .
O6W H6WB 0.8039 .

loop_
_geom_hbond_atom_site_label_D
_geom_hbond_atom_site_label_H
_geom_hbond_atom_site_label_A
_geom_hbond_distance_DH
_geom_hbond_distance_HA
_geom_hbond_distance_DA
_geom_hbond_angle_DHA
_geom_hbond_site_symmetry_A
O1W H1WA O3W 0.85(4) 2.00(4) 2.830(3) 167(3) 2_545
O1W H1WB O2 0.80(4) 1.91(4) 2.709(3) 178(4) 2_545
O2W H2WA O1W 0.836(17) 1.979(17) 2.814(3) 176(4) .
O2W H2WB O6W 0.734(17) 2.459(19) 2.838(3) 114.1(19) .
O3W H3WA O3 0.81(3) 2.03(3) 2.836(3) 169(3) .
O3W H3WB O2W 0.79(3) 1.95(4) 2.736(3) 173(3) 4_665
O4W H4WA O1W 0.82(3) 2.20(4) 2.925(3) 149(3) .
O4W H4WB O4 0.86(4) 1.99(4) 2.845(3) 171(4) .
O5W H5WA O4W 0.821(18) 1.97(2) 2.773(3) 164(4) .
O5W H5WB O3W 0.819(18) 2.08(2) 2.870(3) 162(4) 2_545
O6W H6WA O5W 0.85 1.95 2.787(3) 167 4_666
O6W H6WB O2W 0.80 2.45 2.838(3) 111 .
C12 H12B O4W 0.98 2.57 3.436(4) 148 2_545
C14 H14B O2 0.97 2.62 3.566(3) 165 .
C19 H19A O2 0.97 2.57 3.522(3) 168 .

loop_
_geom_torsion_atom_site_label_1
_geom_torsion_atom_site_label_2
_geom_torsion_atom_site_label_3
_geom_torsion_atom_site_label_4
_geom_torsion
_geom_torsion_site_symmetry_1
_geom_torsion_site_symmetry_4
Cu1 O1 C1 O2 11.9(2) . .
Cu1 O1 C1 C2 -167.34(15) . .
O2 C1 C2 C4 171.1(2) . .
O1 C1 C2 C4 -9.7(3) . .
O2 C1 C2 C3 -10.8(3) . .
O1 C1 C2 C3 168.37(19) . .
C4 C2 C3 C4 0.6(4) . 3_565
C1 C2 C3 C4 -177.5(2) . 3_565
C3 C2 C4 C3 -0.6(4) . 3_565
C1 C2 C4 C3 177.5(2) . 3_565
Cu1 O3 C5 O4 0.8(2) . .
Cu1 O3 C5 C6 -179.86(15) . .
O4 C5 C6 C7 21.7(3) . .
O3 C5 C6 C7 -157.7(2) . .
O4 C5 C6 C8 -157.7(2) . .
O3 C5 C6 C8 22.9(3) . .
C8 C6 C7 C8 0.1(4) . 3_666
C5 C6 C7 C8 -179.34(19) . 3_666
C7 C6 C8 C7 -0.1(3) . 3_666
C5 C6 C8 C7 179.34(19) . 3_666
C11 N1 C9 N2 0.4(2) . .
Cu1 N1 C9 N2 168.18(15) . .
C11 N1 C9 C14 -179.1(2) . .
Cu1 N1 C9 C14 -11.4(3) . .
C10 N2 C9 N1 -0.5(2) . .
C12 N2 C9 N1 -175.6(2) . .
C10 N2 C9 C14 179.1(2) . .
C12 N2 C9 C14 3.9(4) . .
C9 N2 C10 C11 0.3(3) . .
C12 N2 C10 C11 175.5(2) . .
N2 C10 C11 N1 -0.1(3) . .
C9 N1 C11 C10 -0.2(3) . .
Cu1 N1 C11 C10 -168.97(16) . .
C9 N2 C12 C13 77.5(3) . .
C10 N2 C12 C13 -96.8(3) . .
N2 C12 C13 C18 171.6(2) . .
C17 N3 C15 N4 -0.3(2) . .
Cu1 N3 C15 N4 -179.27(14) . .
C17 N3 C15 C19 -179.9(2) . .
Cu1 N3 C15 C19 1.0(3) . .
C16 N4 C15 N3 0.6(2) . .
C18 N4 C15 N3 175.35(19) 3_655 .
C16 N4 C15 C19 -179.7(2) . .
C18 N4 C15 C19 -5.0(3) 3_655 .
C15 N4 C16 C17 -0.6(3) . .
C18 N4 C16 C17 -175.6(2) 3_655 .
N4 C16 C17 N3 0.5(3) . .
C15 N3 C17 C16 -0.2(3) . .
Cu1 N3 C17 C16 178.95(15) . .
C12 C13 C18 N4 168.0(2) . 3_655
